data_7122797
loop_
_publ_author_name
'Kumar, Amit'
'Sil, Debangsu'
'Usman, Mohammad'
'Rath, Sankar Prasad'

_publ_section_title
;
 Dimanganese(III) porphyrin dication diradical and its transformation to a
 \m-hydroxo porphyrin-oxophlorin heterodimer
;
_journal_name_full 'Chemical Communications'
_journal_paper_doi 10.1039/C8CC09366K
_journal_year 2019
_chemical_formula_sum 'C75 H90 Cl2 Mn2 N8 O2'
_chemical_formula_weight 1316.32
_chemical_name_systematic
;
 ?
;
_space_group_crystal_system monoclinic
_space_group_IT_number 14
_space_group_name_Hall '-P 2yn'
_space_group_name_H-M_alt 'P 1 21/n 1'
_symmetry_space_group_name_Hall '-P 2yn'
_symmetry_space_group_name_H-M 'P 1 21/n 1'
_atom_sites_solution_hydrogens mixed
_audit_creation_method SHELXL-2014
_audit_update_record
;
2018-10-24 deposited with the CCDC.
2019-01-07 downloaded from the CCDC.
;
_cell_angle_alpha 90.000(5)
_cell_angle_beta 93.147(5)
_cell_angle_gamma 90.000(5)
_cell_formula_units_Z 4
_cell_length_a 14.777(5)
_cell_length_b 20.110(5)
_cell_length_c 22.102(5)
_cell_measurement_reflns_used 999
_cell_measurement_temperature 100(2)
_cell_measurement_theta_max 27.0
_cell_measurement_theta_min 2.5
_cell_volume 6558(3)
_computing_cell_refinement 'Bruker SAINT'
_computing_data_collection 'Bruker APEX'
_computing_data_reduction 'Bruker SAINT'
_computing_molecular_graphics 'SHELXL 5.1, XP (Sheldrick, 1994)'
_computing_publication_material SHELXL-97
_computing_structure_refinement 'SHELXL-2014 (Sheldrick, 2014)'
_computing_structure_solution 'SHELXS-97 (Sheldrick, 2008)'
_diffrn_ambient_temperature 100(2)
_diffrn_measured_fraction_theta_full 0.998
_diffrn_measured_fraction_theta_max 0.998
_diffrn_measurement_device_type 'Bruker SMART APEX'
_diffrn_measurement_method \w
_diffrn_radiation_type MoK\a
_diffrn_radiation_wavelength 0.71073
_diffrn_reflns_av_R_equivalents 0.1981
_diffrn_reflns_av_unetI/netI 0.1619
_diffrn_reflns_Laue_measured_fraction_full 0.998
_diffrn_reflns_Laue_measured_fraction_max 0.998
_diffrn_reflns_limit_h_max 17
_diffrn_reflns_limit_h_min -17
_diffrn_reflns_limit_k_max 24
_diffrn_reflns_limit_k_min -24
_diffrn_reflns_limit_l_max 26
_diffrn_reflns_limit_l_min -26
_diffrn_reflns_number 79458
_diffrn_reflns_point_group_measured_fraction_full 0.998
_diffrn_reflns_point_group_measured_fraction_max 0.998
_diffrn_reflns_theta_full 25.000
_diffrn_reflns_theta_max 25.500
_diffrn_reflns_theta_min 2.451
_diffrn_source 'fine-focus sealed tube'
_exptl_absorpt_coefficient_mu 0.521
_exptl_absorpt_correction_T_max 0.950
_exptl_absorpt_correction_T_min 0.905
_exptl_absorpt_correction_type multi-scan
_exptl_absorpt_process_details 'SADABS 2.05 (Sheldrick, 2002)'
_exptl_crystal_colour 'dark green'
_exptl_crystal_density_diffrn 1.333
_exptl_crystal_description block
_exptl_crystal_F_000 2784
_exptl_crystal_size_max 0.220
_exptl_crystal_size_mid 0.160
_exptl_crystal_size_min 0.100
_refine_diff_density_max 0.468
_refine_diff_density_min -0.453
_refine_diff_density_rms 0.092
_refine_ls_extinction_method none
_refine_ls_goodness_of_fit_ref 1.035
_refine_ls_hydrogen_treatment constr
_refine_ls_matrix_type full
_refine_ls_number_parameters 818
_refine_ls_number_reflns 12183
_refine_ls_number_restraints 0
_refine_ls_restrained_S_all 1.035
_refine_ls_R_factor_all 0.1705
_refine_ls_R_factor_gt 0.0764
_refine_ls_shift/su_max 0.001
_refine_ls_shift/su_mean 0.000
_refine_ls_structure_factor_coef Fsqd
_refine_ls_weighting_details 'w=1/[\s^2^(Fo^2^)+(0.0339P)^2^+11.1128P] where P=(Fo^2^+2Fc^2^)/3'
_refine_ls_weighting_scheme calc
_refine_ls_wR_factor_gt 0.1136
_refine_ls_wR_factor_ref 0.1387
_reflns_Friedel_coverage 0.000
_reflns_number_gt 6615
_reflns_number_total 12183
_reflns_threshold_expression 'I > 2\s(I)'
_cod_data_source_file c8cc09366k2.cif
_cod_data_source_block shelx_CCDC1
_cod_database_code 7122797
_shelx_space_group_comment
;
The symmetry employed for this shelxl refinement is uniquely defined
by the following loop, which should always be used as a source of
symmetry information in preference to the above space-group names.
They are only intended as comments.
;
_shelx_estimated_absorpt_t_min 0.894
_shelx_estimated_absorpt_t_max 0.950
_shelxl_version_number 2014-3

loop_
_space_group_symop_operation_xyz
'x, y, z'
'-x+1/2, y+1/2, -z+1/2'
'-x, -y, -z'
'x-1/2, -y-1/2, z-1/2'

loop_
_atom_site_label
_atom_site_type_symbol
_atom_site_fract_x
_atom_site_fract_y
_atom_site_fract_z
_atom_site_U_iso_or_equiv
_atom_site_adp_type
_atom_site_occupancy
_atom_site_site_symmetry_order
_atom_site_calc_flag
_atom_site_refinement_flags_posn
_atom_site_refinement_flags_adp
Mn1 Mn 0.11159(5) 0.41820(4) 0.68014(3) 0.01259(19) Uani 1 1 d . .
Mn2 Mn 0.14835(5) 0.22844(4) 0.68733(3) 0.01212(19) Uani 1 1 d . .
O1 O 0.1580(2) 0.32779(15) 0.70526(13) 0.0160(8) Uani 1 1 d . .
H1 H 0.1893 0.3366 0.7442 0.050 Uiso 1 1 d . .
O2 O -0.0788(2) 0.24504(17) 0.82240(15) 0.0253(9) Uani 1 1 d . .
N1 N 0.1133(2) 0.40049(18) 0.59200(16) 0.0116(9) Uani 1 1 d . .
N2 N -0.0196(2) 0.39588(19) 0.67864(17) 0.0143(10) Uani 1 1 d . .
N3 N 0.0990(2) 0.46164(19) 0.76079(16) 0.0126(9) Uani 1 1 d . .
N4 N 0.2336(2) 0.45970(18) 0.67506(16) 0.0111(9) Uani 1 1 d . .
N101 N 0.2825(2) 0.21969(18) 0.69176(16) 0.0138(9) Uani 1 1 d . .
N102 N 0.1453(2) 0.20454(18) 0.77484(16) 0.0126(9) Uani 1 1 d . .
N103 N 0.0158(2) 0.20813(18) 0.68024(17) 0.0147(10) Uani 1 1 d . .
N104 N 0.1554(2) 0.22209(18) 0.59765(16) 0.0127(9) Uani 1 1 d . .
C1 C 0.1895(3) 0.3973(2) 0.5585(2) 0.0135(11) Uani 1 1 d . .
C2 C 0.1616(3) 0.3860(2) 0.4952(2) 0.0133(11) Uani 1 1 d . .
C3 C 0.0693(3) 0.3798(2) 0.4923(2) 0.0142(11) Uani 1 1 d . .
C4 C 0.0400(3) 0.3857(2) 0.5531(2) 0.0126(11) Uani 1 1 d . .
C5 C -0.0462(3) 0.3713(2) 0.5712(2) 0.0146(12) Uani 1 1 d . .
H5A H -0.0907 0.3595 0.5405 0.018 Uiso 1 1 calc R U
C6 C -0.0729(3) 0.3727(2) 0.6298(2) 0.0155(12) Uani 1 1 d . .
C7 C -0.1590(3) 0.3499(2) 0.6502(2) 0.0136(11) Uani 1 1 d . .
C8 C -0.1571(3) 0.3602(2) 0.7110(2) 0.0155(12) Uani 1 1 d . .
C9 C -0.0699(3) 0.3884(2) 0.7288(2) 0.0142(11) Uani 1 1 d . .
C10 C -0.0428(3) 0.4099(2) 0.7861(2) 0.0192(12) Uani 1 1 d . .
H10A H -0.0797 0.3979 0.8183 0.023 Uiso 1 1 calc R U
C11 C 0.0338(3) 0.4474(2) 0.8007(2) 0.0135(11) Uani 1 1 d . .
C12 C 0.0519(3) 0.4830(2) 0.8564(2) 0.0148(11) Uani 1 1 d . .
C13 C 0.1261(3) 0.5216(2) 0.8491(2) 0.0151(11) Uani 1 1 d . .
C14 C 0.1568(3) 0.5064(2) 0.7897(2) 0.0120(11) Uani 1 1 d . .
C15 C 0.2388(3) 0.5268(2) 0.7681(2) 0.0146(12) Uani 1 1 d . .
H15A H 0.2714 0.5607 0.7898 0.018 Uiso 1 1 calc R U
C16 C 0.2761(3) 0.5011(2) 0.7175(2) 0.0140(11) Uani 1 1 d . .
C17 C 0.3705(3) 0.5075(2) 0.7056(2) 0.0134(11) Uani 1 1 d . .
C18 C 0.3854(3) 0.4669(2) 0.6579(2) 0.0148(12) Uani 1 1 d . .
C19 C 0.2991(3) 0.4386(2) 0.6368(2) 0.0115(11) Uani 1 1 d . .
C20 C 0.2785(3) 0.4050(2) 0.5827(2) 0.0113(11) Uani 1 1 d . .
C21 C 0.2184(3) 0.3923(2) 0.4418(2) 0.0175(12) Uani 1 1 d . .
H21A H 0.1849 0.3737 0.4056 0.021 Uiso 1 1 calc R U
H21B H 0.2746 0.3660 0.4491 0.021 Uiso 1 1 calc R U
C22 C 0.2434(3) 0.4644(2) 0.4293(2) 0.0226(13) Uani 1 1 d . .
H22A H 0.2797 0.4664 0.3935 0.034 Uiso 1 1 calc R U
H22B H 0.2786 0.4825 0.4644 0.034 Uiso 1 1 calc R U
H22C H 0.1880 0.4907 0.4219 0.034 Uiso 1 1 calc R U
C23 C 0.0074(3) 0.3725(2) 0.4373(2) 0.0197(13) Uani 1 1 d . .
H23A H -0.0458 0.3456 0.4474 0.024 Uiso 1 1 calc R U
H23B H 0.0393 0.3485 0.4056 0.024 Uiso 1 1 calc R U
C24 C -0.0250(3) 0.4401(2) 0.4123(2) 0.0270(14) Uani 1 1 d . .
H24A H -0.0676 0.4332 0.3773 0.041 Uiso 1 1 calc R U
H24B H 0.0272 0.4658 0.3999 0.041 Uiso 1 1 calc R U
H24C H -0.0553 0.4644 0.4439 0.041 Uiso 1 1 calc R U
C25 C -0.2340(3) 0.3198(2) 0.6106(2) 0.0191(12) Uani 1 1 d . .
H25A H -0.2592 0.2814 0.6320 0.023 Uiso 1 1 calc R U
H25B H -0.2083 0.3028 0.5731 0.023 Uiso 1 1 calc R U
C26 C -0.3103(3) 0.3676(2) 0.5932(2) 0.0228(13) Uani 1 1 d . .
H26A H -0.3562 0.3447 0.5672 0.034 Uiso 1 1 calc R U
H26B H -0.2862 0.4055 0.5713 0.034 Uiso 1 1 calc R U
H26C H -0.3378 0.3834 0.6299 0.034 Uiso 1 1 calc R U
C27 C -0.2311(3) 0.3466(3) 0.7533(2) 0.0219(13) Uani 1 1 d . .
H27A H -0.2043 0.3255 0.7906 0.026 Uiso 1 1 calc R U
H27B H -0.2747 0.3149 0.7338 0.026 Uiso 1 1 calc R U
C28 C -0.2816(3) 0.4091(3) 0.7706(2) 0.0323(15) Uani 1 1 d . .
H28A H -0.3291 0.3973 0.7979 0.048 Uiso 1 1 calc R U
H28B H -0.3091 0.4299 0.7340 0.048 Uiso 1 1 calc R U
H28C H -0.2391 0.4402 0.7910 0.048 Uiso 1 1 calc R U
C29 C -0.0024(3) 0.4766(3) 0.9118(2) 0.0219(13) Uani 1 1 d . .
H29A H 0.0359 0.4906 0.9477 0.026 Uiso 1 1 calc R U
H29B H -0.0181 0.4292 0.9173 0.026 Uiso 1 1 calc R U
C30 C -0.0892(3) 0.5174(3) 0.9090(3) 0.0385(16) Uani 1 1 d . .
H30A H -0.1221 0.5093 0.9456 0.058 Uiso 1 1 calc R U
H30B H -0.1272 0.5044 0.8732 0.058 Uiso 1 1 calc R U
H30C H -0.0742 0.5647 0.9065 0.058 Uiso 1 1 calc R U
C31 C 0.1720(3) 0.5686(2) 0.8933(2) 0.0211(13) Uani 1 1 d . .
H31A H 0.1276 0.5835 0.9224 0.025 Uiso 1 1 calc R U
H31B H 0.1920 0.6083 0.8712 0.025 Uiso 1 1 calc R U
C32 C 0.2533(3) 0.5385(3) 0.9284(2) 0.0337(15) Uani 1 1 d . .
H32A H 0.2811 0.5720 0.9557 0.051 Uiso 1 1 calc R U
H32B H 0.2976 0.5235 0.8999 0.051 Uiso 1 1 calc R U
H32C H 0.2336 0.5005 0.9521 0.051 Uiso 1 1 calc R U
C33 C 0.4380(3) 0.5484(2) 0.7418(2) 0.0186(12) Uani 1 1 d . .
H33A H 0.4079 0.5892 0.7557 0.022 Uiso 1 1 calc R U
H33B H 0.4867 0.5621 0.7154 0.022 Uiso 1 1 calc R U
C34 C 0.4805(3) 0.5122(3) 0.7967(2) 0.0287(14) Uani 1 1 d . .
H34A H 0.5244 0.5415 0.8183 0.043 Uiso 1 1 calc R U
H34B H 0.5114 0.4721 0.7834 0.043 Uiso 1 1 calc R U
H34C H 0.4331 0.4997 0.8239 0.043 Uiso 1 1 calc R U
C35 C 0.4766(3) 0.4606(2) 0.6305(2) 0.0193(12) Uani 1 1 d . .
H35A H 0.4807 0.4164 0.6112 0.023 Uiso 1 1 calc R U
H35B H 0.5248 0.4633 0.6634 0.023 Uiso 1 1 calc R U
C36 C 0.4933(3) 0.5141(3) 0.5836(2) 0.0305(14) Uani 1 1 d . .
H36A H 0.5549 0.5094 0.5698 0.046 Uiso 1 1 calc R U
H36B H 0.4865 0.5581 0.6018 0.046 Uiso 1 1 calc R U
H36C H 0.4494 0.5092 0.5491 0.046 Uiso 1 1 calc R U
C37 C 0.3522(3) 0.3721(2) 0.5501(2) 0.0155(12) Uani 1 1 d . .
H37A H 0.3893 0.3983 0.5257 0.019 Uiso 1 1 calc R U
C101 C 0.3389(3) 0.2462(2) 0.6502(2) 0.0132(11) Uani 1 1 d . .
C102 C 0.4317(3) 0.2442(2) 0.6756(2) 0.0149(12) Uani 1 1 d . .
C103 C 0.4304(3) 0.2128(2) 0.7301(2) 0.0167(12) Uani 1 1 d . .
C104 C 0.3376(3) 0.2007(2) 0.7422(2) 0.0131(11) Uani 1 1 d . .
C105 C 0.3066(3) 0.1826(2) 0.7967(2) 0.0143(12) Uani 1 1 d . .
H10B H 0.3500 0.1653 0.8259 0.017 Uiso 1 1 calc R U
C106 C 0.2170(3) 0.1870(2) 0.8140(2) 0.0146(12) Uani 1 1 d . .
C107 C 0.1894(3) 0.1846(2) 0.8740(2) 0.0152(12) Uani 1 1 d . .
C108 C 0.0993(3) 0.2028(2) 0.8721(2) 0.0174(12) Uani 1 1 d . .
C109 C 0.0724(3) 0.2148(2) 0.8104(2) 0.0140(11) Uani 1 1 d . .
C110 C -0.0192(3) 0.2261(2) 0.7879(2) 0.0168(12) Uani 1 1 d . .
C111 C -0.0437(3) 0.2078(2) 0.7258(2) 0.0135(11) Uani 1 1 d . .
C112 C -0.1294(3) 0.1837(2) 0.7034(2) 0.0161(12) Uani 1 1 d . .
C113 C -0.1227(3) 0.1700(2) 0.6428(2) 0.0131(11) Uani 1 1 d . .
C114 C -0.0327(3) 0.1866(2) 0.6286(2) 0.0125(11) Uani 1 1 d . .
C115 C 0.0018(3) 0.1843(2) 0.5713(2) 0.0153(12) Uani 1 1 d . .
H11A H -0.0386 0.1696 0.5392 0.018 Uiso 1 1 calc R U
C116 C 0.0870(3) 0.2008(2) 0.5562(2) 0.0142(11) Uani 1 1 d . .
C117 C 0.1193(3) 0.2022(2) 0.4964(2) 0.0161(12) Uani 1 1 d . .
C118 C 0.2053(3) 0.2261(2) 0.5008(2) 0.0161(12) Uani 1 1 d . .
C119 C 0.2275(3) 0.2395(2) 0.5646(2) 0.0133(11) Uani 1 1 d . .
C120 C 0.3104(3) 0.2622(2) 0.5909(2) 0.0127(11) Uani 1 1 d . .
C121 C 0.5163(3) 0.2642(2) 0.6455(2) 0.0173(12) Uani 1 1 d . .
H12A H 0.5632 0.2777 0.6768 0.021 Uiso 1 1 calc R U
H12B H 0.5029 0.3031 0.6189 0.021 Uiso 1 1 calc R U
C122 C 0.5527(3) 0.2079(3) 0.6080(2) 0.0283(14) Uani 1 1 d . .
H12C H 0.6023 0.2245 0.5845 0.042 Uiso 1 1 calc R U
H12D H 0.5041 0.1908 0.5803 0.042 Uiso 1 1 calc R U
H12E H 0.5751 0.1722 0.6349 0.042 Uiso 1 1 calc R U
C123 C 0.5103(3) 0.1931(3) 0.7717(2) 0.0221(13) Uani 1 1 d . .
H12F H 0.4967 0.2036 0.8141 0.026 Uiso 1 1 calc R U
H12G H 0.5638 0.2196 0.7615 0.026 Uiso 1 1 calc R U
C124 C 0.5327(3) 0.1196(3) 0.7670(2) 0.0334(15) Uani 1 1 d . .
H12H H 0.5824 0.1085 0.7964 0.050 Uiso 1 1 calc R U
H12I H 0.5510 0.1098 0.7260 0.050 Uiso 1 1 calc R U
H12J H 0.4792 0.0932 0.7754 0.050 Uiso 1 1 calc R U
C125 C 0.2477(3) 0.1657(2) 0.9290(2) 0.0181(12) Uani 1 1 d . .
H12K H 0.2249 0.1882 0.9650 0.022 Uiso 1 1 calc R U
H12L H 0.3104 0.1814 0.9240 0.022 Uiso 1 1 calc R U
C126 C 0.2491(3) 0.0913(2) 0.9397(2) 0.0279(14) Uani 1 1 d . .
H12M H 0.2914 0.0809 0.9741 0.042 Uiso 1 1 calc R U
H12N H 0.2685 0.0686 0.9034 0.042 Uiso 1 1 calc R U
H12O H 0.1881 0.0762 0.9485 0.042 Uiso 1 1 calc R U
C127 C 0.0424(3) 0.2130(3) 0.9254(2) 0.0226(13) Uani 1 1 d . .
H12P H 0.0680 0.1872 0.9605 0.027 Uiso 1 1 calc R U
H12Q H -0.0199 0.1969 0.9155 0.027 Uiso 1 1 calc R U
C128 C 0.0401(4) 0.2864(3) 0.9416(2) 0.0337(15) Uani 1 1 d . .
H12R H -0.0013 0.2932 0.9743 0.051 Uiso 1 1 calc R U
H12S H 0.0189 0.3121 0.9060 0.051 Uiso 1 1 calc R U
H12T H 0.1011 0.3011 0.9552 0.051 Uiso 1 1 calc R U
C129 C -0.2096(3) 0.1687(3) 0.7407(2) 0.0220(13) Uani 1 1 d . .
H12U H -0.2162 0.2045 0.7709 0.026 Uiso 1 1 calc R U
H12V H -0.2655 0.1677 0.7139 0.026 Uiso 1 1 calc R U
C130 C -0.1991(4) 0.1029(3) 0.7732(3) 0.0452(18) Uani 1 1 d . .
H13A H -0.2539 0.0935 0.7947 0.068 Uiso 1 1 calc R U
H13B H -0.1467 0.1049 0.8023 0.068 Uiso 1 1 calc R U
H13C H -0.1898 0.0675 0.7436 0.068 Uiso 1 1 calc R U
C131 C -0.1925(3) 0.1399(2) 0.5991(2) 0.0206(12) Uani 1 1 d . .
H13D H -0.1945 0.1658 0.5610 0.025 Uiso 1 1 calc R U
H13E H -0.2527 0.1435 0.6164 0.025 Uiso 1 1 calc R U
C132 C -0.1744(3) 0.0670(3) 0.5847(2) 0.0307(14) Uani 1 1 d . .
H13F H -0.2195 0.0514 0.5537 0.046 Uiso 1 1 calc R U
H13G H -0.1784 0.0402 0.6215 0.046 Uiso 1 1 calc R U
H13H H -0.1136 0.0626 0.5695 0.046 Uiso 1 1 calc R U
C133 C 0.0637(3) 0.1793(2) 0.4407(2) 0.0223(13) Uani 1 1 d . .
H13I H 0.0927 0.1957 0.4042 0.027 Uiso 1 1 calc R U
H13J H 0.0027 0.1996 0.4410 0.027 Uiso 1 1 calc R U
C134 C 0.0533(4) 0.1038(3) 0.4361(2) 0.0334(15) Uani 1 1 d . .
H13K H 0.0164 0.0926 0.3993 0.050 Uiso 1 1 calc R U
H13L H 0.0236 0.0872 0.4716 0.050 Uiso 1 1 calc R U
H13M H 0.1132 0.0833 0.4343 0.050 Uiso 1 1 calc R U
C135 C 0.2679(3) 0.2269(2) 0.4493(2) 0.0203(12) Uani 1 1 d . .
H13N H 0.3178 0.2587 0.4587 0.024 Uiso 1 1 calc R U
H13O H 0.2341 0.2425 0.4120 0.024 Uiso 1 1 calc R U
C136 C 0.3080(3) 0.1582(3) 0.4376(2) 0.0316(15) Uani 1 1 d . .
H13P H 0.3478 0.1609 0.4037 0.047 Uiso 1 1 calc R U
H13Q H 0.2588 0.1267 0.4278 0.047 Uiso 1 1 calc R U
H13R H 0.3430 0.1431 0.4740 0.047 Uiso 1 1 calc R U
C137 C 0.3671(3) 0.3074(2) 0.5543(2) 0.0138(11) Uani 1 1 d . .
H13S H 0.4155 0.2888 0.5334 0.017 Uiso 1 1 calc R U
C1S C 0.2497(3) 0.3551(3) 0.8544(2) 0.0262(13) Uani 1 1 d . .
H1SA H 0.2104 0.3165 0.8434 0.031 Uiso 1 1 calc R U
H1SB H 0.2122 0.3958 0.8503 0.031 Uiso 1 1 calc R U
Cl1 Cl 0.29259(11) 0.34678(8) 0.93013(7) 0.0493(5) Uani 1 1 d . .
Cl2 Cl 0.33837(10) 0.35952(7) 0.80457(7) 0.0391(4) Uani 1 1 d . .

loop_
_atom_site_aniso_label
_atom_site_aniso_U_11
_atom_site_aniso_U_22
_atom_site_aniso_U_33
_atom_site_aniso_U_23
_atom_site_aniso_U_13
_atom_site_aniso_U_12
Mn1 0.0087(4) 0.0158(4) 0.0133(4) -0.0004(3) 0.0010(3) -0.0005(3)
Mn2 0.0085(4) 0.0161(4) 0.0118(4) 0.0005(3) 0.0005(3) 0.0001(3)
O1 0.0171(19) 0.023(2) 0.0081(18) -0.0018(15) -0.0006(14) 0.0001(15)
O2 0.018(2) 0.040(2) 0.018(2) -0.0023(17) 0.0037(16) 0.0058(17)
N1 0.007(2) 0.012(2) 0.016(2) 0.0007(18) 0.0027(18) 0.0016(17)
N2 0.009(2) 0.019(2) 0.015(2) -0.0004(19) 0.0002(18) 0.0015(18)
N3 0.007(2) 0.019(2) 0.013(2) 0.0027(19) 0.0034(17) -0.0014(18)
N4 0.009(2) 0.013(2) 0.011(2) 0.0002(18) 0.0034(17) -0.0039(18)
N101 0.013(2) 0.015(2) 0.013(2) 0.0050(19) 0.0009(18) 0.0023(19)
N102 0.006(2) 0.018(2) 0.014(2) 0.0045(18) 0.0005(18) -0.0003(18)
N103 0.008(2) 0.016(2) 0.020(2) 0.0012(19) 0.0011(19) 0.0008(18)
N104 0.011(2) 0.016(2) 0.012(2) -0.0020(18) 0.0021(18) 0.0010(18)
C1 0.014(3) 0.010(3) 0.017(3) -0.002(2) 0.006(2) -0.001(2)
C2 0.015(3) 0.010(3) 0.014(3) -0.002(2) 0.002(2) 0.000(2)
C3 0.019(3) 0.011(3) 0.012(3) -0.001(2) -0.001(2) 0.001(2)
C4 0.012(3) 0.015(3) 0.010(3) -0.001(2) -0.005(2) 0.003(2)
C5 0.007(3) 0.018(3) 0.018(3) 0.002(2) -0.005(2) 0.003(2)
C6 0.013(3) 0.012(3) 0.022(3) 0.005(2) -0.001(2) 0.004(2)
C7 0.010(3) 0.011(3) 0.020(3) 0.001(2) 0.004(2) 0.004(2)
C8 0.012(3) 0.014(3) 0.021(3) 0.000(2) 0.002(2) 0.002(2)
C9 0.011(3) 0.017(3) 0.015(3) 0.002(2) 0.001(2) 0.006(2)
C10 0.018(3) 0.021(3) 0.019(3) 0.001(2) 0.009(2) 0.000(2)
C11 0.014(3) 0.016(3) 0.010(3) -0.002(2) 0.004(2) 0.003(2)
C12 0.016(3) 0.016(3) 0.013(3) -0.002(2) 0.002(2) 0.002(2)
C13 0.015(3) 0.012(3) 0.019(3) -0.003(2) 0.002(2) 0.005(2)
C14 0.012(3) 0.010(3) 0.014(3) 0.000(2) -0.002(2) 0.003(2)
C15 0.015(3) 0.013(3) 0.016(3) -0.001(2) -0.002(2) -0.002(2)
C16 0.010(3) 0.014(3) 0.018(3) 0.005(2) -0.002(2) 0.001(2)
C17 0.015(3) 0.012(3) 0.012(3) 0.002(2) -0.004(2) -0.001(2)
C18 0.013(3) 0.015(3) 0.016(3) 0.005(2) 0.004(2) -0.002(2)
C19 0.009(3) 0.016(3) 0.009(3) 0.006(2) 0.002(2) 0.000(2)
C20 0.011(3) 0.008(3) 0.015(3) 0.003(2) 0.005(2) -0.001(2)
C21 0.022(3) 0.018(3) 0.013(3) -0.001(2) -0.002(2) -0.003(2)
C22 0.021(3) 0.029(3) 0.019(3) 0.004(3) 0.009(2) -0.005(3)
C23 0.014(3) 0.031(3) 0.014(3) -0.004(2) 0.002(2) -0.004(2)
C24 0.024(3) 0.027(3) 0.028(3) 0.001(3) -0.012(3) 0.000(3)
C25 0.012(3) 0.023(3) 0.022(3) 0.002(2) 0.003(2) -0.003(2)
C26 0.017(3) 0.023(3) 0.028(3) 0.005(3) -0.002(2) -0.002(2)
C27 0.015(3) 0.033(3) 0.018(3) 0.003(3) 0.001(2) -0.007(3)
C28 0.020(3) 0.043(4) 0.035(4) -0.007(3) 0.009(3) 0.005(3)
C29 0.017(3) 0.024(3) 0.025(3) -0.004(2) 0.003(2) -0.003(2)
C30 0.032(4) 0.047(4) 0.039(4) -0.005(3) 0.012(3) 0.004(3)
C31 0.026(3) 0.023(3) 0.015(3) -0.005(2) 0.007(2) -0.006(3)
C32 0.033(4) 0.040(4) 0.026(3) -0.011(3) -0.010(3) -0.004(3)
C33 0.011(3) 0.024(3) 0.021(3) -0.003(2) 0.002(2) -0.005(2)
C34 0.019(3) 0.039(4) 0.027(3) -0.002(3) -0.008(2) -0.009(3)
C35 0.011(3) 0.028(3) 0.019(3) -0.002(2) 0.002(2) -0.001(2)
C36 0.019(3) 0.044(4) 0.029(3) 0.001(3) 0.006(3) -0.009(3)
C37 0.010(3) 0.024(3) 0.012(3) 0.004(2) -0.001(2) -0.002(2)
C101 0.013(3) 0.010(3) 0.016(3) -0.001(2) 0.003(2) -0.001(2)
C102 0.010(3) 0.014(3) 0.021(3) -0.001(2) 0.004(2) 0.003(2)
C103 0.010(3) 0.023(3) 0.018(3) -0.003(2) -0.001(2) 0.003(2)
C104 0.010(3) 0.010(3) 0.019(3) -0.005(2) 0.002(2) 0.002(2)
C105 0.012(3) 0.015(3) 0.015(3) 0.004(2) -0.006(2) 0.001(2)
C106 0.011(3) 0.013(3) 0.020(3) 0.002(2) 0.001(2) 0.001(2)
C107 0.013(3) 0.020(3) 0.012(3) 0.002(2) -0.002(2) -0.003(2)
C108 0.011(3) 0.024(3) 0.017(3) 0.004(2) 0.003(2) 0.000(2)
C109 0.014(3) 0.016(3) 0.012(3) 0.003(2) 0.003(2) 0.002(2)
C110 0.019(3) 0.016(3) 0.015(3) 0.008(2) 0.003(2) -0.002(2)
C111 0.009(3) 0.018(3) 0.015(3) 0.006(2) 0.004(2) 0.003(2)
C112 0.011(3) 0.017(3) 0.020(3) 0.000(2) 0.002(2) 0.002(2)
C113 0.010(3) 0.014(3) 0.015(3) 0.001(2) -0.003(2) 0.005(2)
C114 0.009(3) 0.010(3) 0.018(3) -0.002(2) -0.007(2) -0.001(2)
C115 0.018(3) 0.013(3) 0.014(3) -0.005(2) -0.006(2) -0.003(2)
C116 0.013(3) 0.012(3) 0.018(3) -0.004(2) 0.004(2) -0.003(2)
C117 0.020(3) 0.014(3) 0.014(3) 0.001(2) -0.002(2) 0.003(2)
C118 0.018(3) 0.013(3) 0.018(3) -0.004(2) 0.003(2) 0.003(2)
C119 0.016(3) 0.011(3) 0.014(3) -0.001(2) 0.006(2) 0.004(2)
C120 0.011(3) 0.013(3) 0.014(3) -0.001(2) 0.005(2) 0.000(2)
C121 0.010(3) 0.026(3) 0.016(3) 0.004(2) -0.002(2) -0.004(2)
C122 0.021(3) 0.034(4) 0.029(3) 0.006(3) 0.004(3) 0.002(3)
C123 0.012(3) 0.036(4) 0.018(3) 0.010(3) 0.002(2) 0.001(3)
C124 0.027(3) 0.045(4) 0.028(4) 0.006(3) -0.002(3) 0.007(3)
C125 0.010(3) 0.029(3) 0.015(3) 0.001(2) 0.000(2) 0.001(2)
C126 0.025(3) 0.027(3) 0.030(3) 0.006(3) -0.010(3) -0.001(3)
C127 0.014(3) 0.035(4) 0.019(3) 0.003(3) 0.001(2) 0.003(2)
C128 0.030(3) 0.047(4) 0.025(3) -0.009(3) 0.012(3) 0.004(3)
C129 0.012(3) 0.032(3) 0.023(3) -0.002(3) 0.001(2) -0.002(2)
C130 0.034(4) 0.051(4) 0.053(4) 0.027(3) 0.026(3) 0.006(3)
C131 0.013(3) 0.029(3) 0.019(3) 0.000(2) -0.002(2) -0.003(2)
C132 0.029(3) 0.031(4) 0.032(3) -0.014(3) -0.007(3) -0.011(3)
C133 0.025(3) 0.026(3) 0.016(3) -0.004(2) 0.000(2) -0.003(3)
C134 0.034(4) 0.041(4) 0.024(3) -0.012(3) -0.005(3) -0.002(3)
C135 0.026(3) 0.020(3) 0.015(3) -0.002(2) 0.000(2) -0.002(3)
C136 0.027(3) 0.041(4) 0.028(3) 0.000(3) 0.016(3) 0.010(3)
C137 0.008(3) 0.025(3) 0.008(3) 0.000(2) 0.001(2) 0.003(2)
C1S 0.025(3) 0.024(3) 0.028(3) -0.002(3) -0.005(3) 0.002(3)
Cl1 0.0531(11) 0.0589(12) 0.0344(10) 0.0028(8) -0.0109(8) -0.0040(9)
Cl2 0.0365(9) 0.0395(10) 0.0405(10) 0.0002(8) -0.0054(7) -0.0067(7)

loop_
_atom_type_symbol
_atom_type_description
_atom_type_scat_dispersion_real
_atom_type_scat_dispersion_imag
_atom_type_scat_source
C C 0.0033 0.0016 'International Tables Vol C Tables 4.2.6.8 and 6.1.1.4'
H H 0.0000 0.0000 'International Tables Vol C Tables 4.2.6.8 and 6.1.1.4'
N N 0.0061 0.0033 'International Tables Vol C Tables 4.2.6.8 and 6.1.1.4'
O O 0.0106 0.0060 'International Tables Vol C Tables 4.2.6.8 and 6.1.1.4'
Mn Mn 0.3368 0.7283 'International Tables Vol C Tables 4.2.6.8 and 6.1.1.4'
Cl Cl 0.1484 0.1585 'International Tables Vol C Tables 4.2.6.8 and 6.1.1.4'

loop_
_geom_angle_atom_site_label_1
_geom_angle_atom_site_label_2
_geom_angle_atom_site_label_3
_geom_angle
N1 Mn1 N2 90.48(15)
N1 Mn1 N4 87.66(15)
N2 Mn1 N4 167.56(15)
N1 Mn1 N3 163.73(15)
N2 Mn1 N3 88.56(15)
N4 Mn1 N3 89.79(15)
N1 Mn1 O1 94.95(13)
N2 Mn1 O1 96.78(14)
N4 Mn1 O1 95.64(14)
N3 Mn1 O1 101.29(13)
N101 Mn2 N104 86.37(15)
N101 Mn2 N102 90.36(15)
N104 Mn2 N102 162.31(16)
N101 Mn2 N103 163.03(16)
N104 Mn2 N103 90.79(15)
N102 Mn2 N103 87.28(15)
N101 Mn2 O1 91.05(14)
N104 Mn2 O1 104.41(14)
N102 Mn2 O1 93.02(14)
N103 Mn2 O1 105.85(14)
Mn1 O1 Mn2 144.36(16)
Mn1 O1 H1 102.6
Mn2 O1 H1 112.1
C4 N1 C1 106.8(4)
C4 N1 Mn1 126.9(3)
C1 N1 Mn1 126.2(3)
C9 N2 C6 106.4(4)
C9 N2 Mn1 125.5(3)
C6 N2 Mn1 127.1(3)
C11 N3 C14 106.1(4)
C11 N3 Mn1 125.8(3)
C14 N3 Mn1 127.8(3)
C16 N4 C19 107.0(4)
C16 N4 Mn1 126.4(3)
C19 N4 Mn1 124.7(3)
C101 N101 C104 106.8(4)
C101 N101 Mn2 124.7(3)
C104 N101 Mn2 126.9(3)
C106 N102 C109 106.1(4)
C106 N102 Mn2 127.8(3)
C109 N102 Mn2 125.1(3)
C111 N103 C114 106.2(4)
C111 N103 Mn2 127.5(3)
C114 N103 Mn2 126.1(3)
C119 N104 C116 106.5(4)
C119 N104 Mn2 126.8(3)
C116 N104 Mn2 126.7(3)
N1 C1 C20 124.3(4)
N1 C1 C2 109.1(4)
C20 C1 C2 126.6(4)
C3 C2 C1 106.9(4)
C3 C2 C21 124.9(4)
C1 C2 C21 127.3(4)
C2 C3 C4 107.3(4)
C2 C3 C23 128.0(4)
C4 C3 C23 124.6(4)
N1 C4 C5 124.5(4)
N1 C4 C3 109.6(4)
C5 C4 C3 125.5(4)
C6 C5 C4 125.8(4)
C6 C5 H5A 117.1
C4 C5 H5A 117.1
C5 C6 N2 124.2(4)
C5 C6 C7 126.1(4)
N2 C6 C7 109.7(4)
C8 C7 C6 106.8(4)
C8 C7 C25 127.7(4)
C6 C7 C25 125.4(4)
C7 C8 C9 107.3(4)
C7 C8 C27 127.8(4)
C9 C8 C27 124.9(4)
N2 C9 C10 124.3(4)
N2 C9 C8 109.7(4)
C10 C9 C8 125.7(4)
C9 C10 C11 125.4(4)
C9 C10 H10A 117.3
C11 C10 H10A 117.3
N3 C11 C10 123.8(4)
N3 C11 C12 110.1(4)
C10 C11 C12 125.7(4)
C13 C12 C11 107.3(4)
C13 C12 C29 127.8(4)
C11 C12 C29 124.9(4)
C12 C13 C14 106.3(4)
C12 C13 C31 128.6(4)
C14 C13 C31 125.0(4)
N3 C14 C15 124.5(4)
N3 C14 C13 110.0(4)
C15 C14 C13 125.0(4)
C16 C15 C14 124.4(4)
C16 C15 H15A 117.8
C14 C15 H15A 117.8
C15 C16 N4 126.3(4)
C15 C16 C17 123.4(4)
N4 C16 C17 109.9(4)
C18 C17 C16 106.7(4)
C18 C17 C33 127.9(4)
C16 C17 C33 125.4(4)
C17 C18 C19 107.9(4)
C17 C18 C35 123.0(4)
C19 C18 C35 128.8(4)
N4 C19 C20 123.0(4)
N4 C19 C18 108.4(4)
C20 C19 C18 127.8(4)
C19 C20 C1 122.6(4)
C19 C20 C37 119.9(4)
C1 C20 C37 117.4(4)
C2 C21 C22 112.1(4)
C2 C21 H21A 109.2
C22 C21 H21A 109.2
C2 C21 H21B 109.2
C22 C21 H21B 109.2
H21A C21 H21B 107.9
C21 C22 H22A 109.5
C21 C22 H22B 109.5
H22A C22 H22B 109.5
C21 C22 H22C 109.5
H22A C22 H22C 109.5
H22B C22 H22C 109.5
C3 C23 C24 111.8(4)
C3 C23 H23A 109.2
C24 C23 H23A 109.2
C3 C23 H23B 109.2
C24 C23 H23B 109.2
H23A C23 H23B 107.9
C23 C24 H24A 109.5
C23 C24 H24B 109.5
H24A C24 H24B 109.5
C23 C24 H24C 109.5
H24A C24 H24C 109.5
H24B C24 H24C 109.5
C7 C25 C26 114.0(4)
C7 C25 H25A 108.7
C26 C25 H25A 108.7
C7 C25 H25B 108.7
C26 C25 H25B 108.7
H25A C25 H25B 107.6
C25 C26 H26A 109.5
C25 C26 H26B 109.5
H26A C26 H26B 109.5
C25 C26 H26C 109.5
H26A C26 H26C 109.5
H26B C26 H26C 109.5
C8 C27 C28 113.0(4)
C8 C27 H27A 109.0
C28 C27 H27A 109.0
C8 C27 H27B 109.0
C28 C27 H27B 109.0
H27A C27 H27B 107.8
C27 C28 H28A 109.5
C27 C28 H28B 109.5
H28A C28 H28B 109.5
C27 C28 H28C 109.5
H28A C28 H28C 109.5
H28B C28 H28C 109.5
C12 C29 C30 114.0(4)
C12 C29 H29A 108.8
C30 C29 H29A 108.8
C12 C29 H29B 108.8
C30 C29 H29B 108.8
H29A C29 H29B 107.6
C29 C30 H30A 109.5
C29 C30 H30B 109.5
H30A C30 H30B 109.5
C29 C30 H30C 109.5
H30A C30 H30C 109.5
H30B C30 H30C 109.5
C13 C31 C32 113.6(4)
C13 C31 H31A 108.9
C32 C31 H31A 108.9
C13 C31 H31B 108.9
C32 C31 H31B 108.9
H31A C31 H31B 107.7
C31 C32 H32A 109.5
C31 C32 H32B 109.5
H32A C32 H32B 109.5
C31 C32 H32C 109.5
H32A C32 H32C 109.5
H32B C32 H32C 109.5
C17 C33 C34 113.6(4)
C17 C33 H33A 108.8
C34 C33 H33A 108.8
C17 C33 H33B 108.8
C34 C33 H33B 108.8
H33A C33 H33B 107.7
C33 C34 H34A 109.5
C33 C34 H34B 109.5
H34A C34 H34B 109.5
C33 C34 H34C 109.5
H34A C34 H34C 109.5
H34B C34 H34C 109.5
C18 C35 C36 113.3(4)
C18 C35 H35A 108.9
C36 C35 H35A 108.9
C18 C35 H35B 108.9
C36 C35 H35B 108.9
H35A C35 H35B 107.7
C35 C36 H36A 109.5
C35 C36 H36B 109.5
H36A C36 H36B 109.5
C35 C36 H36C 109.5
H36A C36 H36C 109.5
H36B C36 H36C 109.5
C137 C37 C20 121.7(4)
C137 C37 H37A 119.2
C20 C37 H37A 119.2
N101 C101 C120 123.5(4)
N101 C101 C102 108.8(4)
C120 C101 C102 127.0(4)
C103 C102 C101 107.2(4)
C103 C102 C121 124.8(4)
C101 C102 C121 127.6(4)
C102 C103 C104 107.7(4)
C102 C103 C123 127.7(4)
C104 C103 C123 124.6(4)
C105 C104 N101 124.7(4)
C105 C104 C103 125.6(4)
N101 C104 C103 109.1(4)
C104 C105 C106 126.4(4)
C104 C105 H10B 116.8
C106 C105 H10B 116.8
N102 C106 C105 123.5(4)
N102 C106 C107 110.3(4)
C105 C106 C107 125.5(4)
C108 C107 C106 106.9(4)
C108 C107 C125 127.1(4)
C106 C107 C125 126.0(4)
C107 C108 C109 107.0(4)
C107 C108 C127 126.5(4)
C109 C108 C127 126.3(4)
N102 C109 C108 109.6(4)
N102 C109 C110 125.1(4)
C108 C109 C110 124.7(4)
O2 C110 C109 121.1(4)
O2 C110 C111 120.4(4)
C109 C110 C111 118.1(4)
N103 C111 C112 110.0(4)
N103 C111 C110 123.8(4)
C112 C111 C110 126.1(4)
C113 C112 C111 107.2(4)
C113 C112 C129 126.3(4)
C111 C112 C129 126.2(4)
C112 C113 C114 106.7(4)
C112 C113 C131 128.5(4)
C114 C113 C131 124.7(4)
N103 C114 C115 124.2(4)
N103 C114 C113 109.7(4)
C115 C114 C113 126.0(4)
C116 C115 C114 127.3(4)
C116 C115 H11A 116.4
C114 C115 H11A 116.4
C115 C116 N104 124.1(4)
C115 C116 C117 126.3(4)
N104 C116 C117 109.6(4)
C118 C117 C116 107.4(4)
C118 C117 C133 129.1(4)
C116 C117 C133 123.5(4)
C117 C118 C119 107.2(4)
C117 C118 C135 124.1(4)
C119 C118 C135 128.0(4)
N104 C119 C120 123.3(4)
N104 C119 C118 109.2(4)
C120 C119 C118 127.3(4)
C101 C120 C119 121.8(4)
C101 C120 C137 119.8(4)
C119 C120 C137 118.3(4)
C102 C121 C122 111.7(4)
C102 C121 H12A 109.3
C122 C121 H12A 109.3
C102 C121 H12B 109.3
C122 C121 H12B 109.3
H12A C121 H12B 107.9
C121 C122 H12C 109.5
C121 C122 H12D 109.5
H12C C122 H12D 109.5
C121 C122 H12E 109.5
H12C C122 H12E 109.5
H12D C122 H12E 109.5
C103 C123 C124 112.2(4)
C103 C123 H12F 109.2
C124 C123 H12F 109.2
C103 C123 H12G 109.2
C124 C123 H12G 109.2
H12F C123 H12G 107.9
C123 C124 H12H 109.5
C123 C124 H12I 109.5
H12H C124 H12I 109.5
C123 C124 H12J 109.5
H12H C124 H12J 109.5
H12I C124 H12J 109.5
C107 C125 C126 112.3(4)
C107 C125 H12K 109.2
C126 C125 H12K 109.2
C107 C125 H12L 109.2
C126 C125 H12L 109.2
H12K C125 H12L 107.9
C125 C126 H12M 109.5
C125 C126 H12N 109.5
H12M C126 H12N 109.5
C125 C126 H12O 109.5
H12M C126 H12O 109.5
H12N C126 H12O 109.5
C108 C127 C128 109.9(4)
C108 C127 H12P 109.7
C128 C127 H12P 109.7
C108 C127 H12Q 109.7
C128 C127 H12Q 109.7
H12P C127 H12Q 108.2
C127 C128 H12R 109.5
C127 C128 H12S 109.5
H12R C128 H12S 109.5
C127 C128 H12T 109.5
H12R C128 H12T 109.5
H12S C128 H12T 109.5
C130 C129 C112 111.8(4)
C130 C129 H12U 109.2
C112 C129 H12U 109.2
C130 C129 H12V 109.2
C112 C129 H12V 109.2
H12U C129 H12V 107.9
C129 C130 H13A 109.5
C129 C130 H13B 109.5
H13A C130 H13B 109.5
C129 C130 H13C 109.5
H13A C130 H13C 109.5
H13B C130 H13C 109.5
C113 C131 C132 113.5(4)
C113 C131 H13D 108.9
C132 C131 H13D 108.9
C113 C131 H13E 108.9
C132 C131 H13E 108.9
H13D C131 H13E 107.7
C131 C132 H13F 109.5
C131 C132 H13G 109.5
H13F C132 H13G 109.5
C131 C132 H13H 109.5
H13F C132 H13H 109.5
H13G C132 H13H 109.5
C117 C133 C134 113.9(4)
C117 C133 H13I 108.8
C134 C133 H13I 108.8
C117 C133 H13J 108.8
C134 C133 H13J 108.8
H13I C133 H13J 107.7
C133 C134 H13K 109.5
C133 C134 H13L 109.5
H13K C134 H13L 109.5
C133 C134 H13M 109.5
H13K C134 H13M 109.5
H13L C134 H13M 109.5
C118 C135 C136 112.2(4)
C118 C135 H13N 109.2
C136 C135 H13N 109.2
C118 C135 H13O 109.2
C136 C135 H13O 109.2
H13N C135 H13O 107.9
C135 C136 H13P 109.5
C135 C136 H13Q 109.5
H13P C136 H13Q 109.5
C135 C136 H13R 109.5
H13P C136 H13R 109.5
H13Q C136 H13R 109.5
C37 C137 C120 122.6(4)
C37 C137 H13S 118.7
C120 C137 H13S 118.7
Cl2 C1S Cl1 110.9(3)
Cl2 C1S H1SA 109.5
Cl1 C1S H1SA 109.5
Cl2 C1S H1SB 109.5
Cl1 C1S H1SB 109.5
H1SA C1S H1SB 108.0

loop_
_geom_bond_atom_site_label_1
_geom_bond_atom_site_label_2
_geom_bond_distance
Mn1 N1 1.982(4)
Mn1 N2 1.989(4)
Mn1 N4 1.995(4)
Mn1 N3 2.003(4)
Mn1 O1 2.011(3)
Mn2 N101 1.987(4)
Mn2 N104 1.995(4)
Mn2 N102 1.996(4)
Mn2 N103 1.999(4)
Mn2 O1 2.040(3)
O1 H1 0.9706
O2 C110 1.255(5)
N1 C4 1.379(5)
N1 C1 1.383(5)
N2 C9 1.376(6)
N2 C6 1.382(6)
N3 C11 1.371(5)
N3 C14 1.375(5)
N4 C16 1.379(5)
N4 C19 1.386(5)
N101 C101 1.382(6)
N101 C104 1.396(5)
N102 C106 1.377(5)
N102 C109 1.384(5)
N103 C111 1.372(5)
N103 C114 1.385(5)
N104 C119 1.369(5)
N104 C116 1.395(5)
C1 C20 1.401(6)
C1 C2 1.452(6)
C2 C3 1.368(6)
C2 C21 1.492(6)
C3 C4 1.439(6)
C3 C23 1.488(6)
C4 C5 1.387(6)
C5 C6 1.375(6)
C5 H5A 0.9500
C6 C7 1.446(6)
C7 C8 1.360(6)
C7 C25 1.502(6)
C8 C9 1.442(6)
C8 C27 1.501(6)
C9 C10 1.377(6)
C10 C11 1.385(6)
C10 H10A 0.9500
C11 C12 1.434(6)
C12 C13 1.360(6)
C12 C29 1.507(6)
C13 C14 1.446(6)
C13 C31 1.494(6)
C14 C15 1.388(6)
C15 C16 1.376(6)
C15 H15A 0.9500
C16 C17 1.438(6)
C17 C18 1.362(6)
C17 C33 1.492(6)
C18 C19 1.450(6)
C18 C35 1.511(6)
C19 C20 1.392(6)
C20 C37 1.493(6)
C21 C22 1.525(6)
C21 H21A 0.9900
C21 H21B 0.9900
C22 H22A 0.9800
C22 H22B 0.9800
C22 H22C 0.9800
C23 C24 1.533(6)
C23 H23A 0.9900
C23 H23B 0.9900
C24 H24A 0.9800
C24 H24B 0.9800
C24 H24C 0.9800
C25 C26 1.515(6)
C25 H25A 0.9900
C25 H25B 0.9900
C26 H26A 0.9800
C26 H26B 0.9800
C26 H26C 0.9800
C27 C28 1.520(7)
C27 H27A 0.9900
C27 H27B 0.9900
C28 H28A 0.9800
C28 H28B 0.9800
C28 H28C 0.9800
C29 C30 1.521(6)
C29 H29A 0.9900
C29 H29B 0.9900
C30 H30A 0.9800
C30 H30B 0.9800
C30 H30C 0.9800
C31 C32 1.519(6)
C31 H31A 0.9900
C31 H31B 0.9900
C32 H32A 0.9800
C32 H32B 0.9800
C32 H32C 0.9800
C33 C34 1.520(6)
C33 H33A 0.9900
C33 H33B 0.9900
C34 H34A 0.9800
C34 H34B 0.9800
C34 H34C 0.9800
C35 C36 1.524(6)
C35 H35A 0.9900
C35 H35B 0.9900
C36 H36A 0.9800
C36 H36B 0.9800
C36 H36C 0.9800
C37 C137 1.322(6)
C37 H37A 0.9500
C101 C120 1.392(6)
C101 C102 1.454(6)
C102 C103 1.361(6)
C102 C121 1.503(6)
C103 C104 1.432(6)
C103 C123 1.509(6)
C104 C105 1.362(6)
C105 C106 1.400(6)
C105 H10B 0.9500
C106 C107 1.411(6)
C107 C108 1.379(6)
C107 C125 1.500(6)
C108 C109 1.420(6)
C108 C127 1.498(6)
C109 C110 1.435(6)
C110 C111 1.448(6)
C111 C112 1.419(6)
C112 C113 1.376(6)
C112 C129 1.511(6)
C113 C114 1.423(6)
C113 C131 1.502(6)
C114 C115 1.390(6)
C115 C116 1.362(6)
C115 H11A 0.9500
C116 C117 1.429(6)
C117 C118 1.358(6)
C117 C133 1.513(6)
C118 C119 1.455(6)
C118 C135 1.507(6)
C119 C120 1.403(6)
C120 C137 1.502(6)
C121 C122 1.519(6)
C121 H12A 0.9900
C121 H12B 0.9900
C122 H12C 0.9800
C122 H12D 0.9800
C122 H12E 0.9800
C123 C124 1.520(7)
C123 H12F 0.9900
C123 H12G 0.9900
C124 H12H 0.9800
C124 H12I 0.9800
C124 H12J 0.9800
C125 C126 1.515(6)
C125 H12K 0.9900
C125 H12L 0.9900
C126 H12M 0.9800
C126 H12N 0.9800
C126 H12O 0.9800
C127 C128 1.519(7)
C127 H12P 0.9900
C127 H12Q 0.9900
C128 H12R 0.9800
C128 H12S 0.9800
C128 H12T 0.9800
C129 C130 1.509(7)
C129 H12U 0.9900
C129 H12V 0.9900
C130 H13A 0.9800
C130 H13B 0.9800
C130 H13C 0.9800
C131 C132 1.528(6)
C131 H13D 0.9900
C131 H13E 0.9900
C132 H13F 0.9800
C132 H13G 0.9800
C132 H13H 0.9800
C133 C134 1.529(7)
C133 H13I 0.9900
C133 H13J 0.9900
C134 H13K 0.9800
C134 H13L 0.9800
C134 H13M 0.9800
C135 C136 1.530(6)
C135 H13N 0.9900
C135 H13O 0.9900
C136 H13P 0.9800
C136 H13Q 0.9800
C136 H13R 0.9800
C137 H13S 0.9500
C1S Cl2 1.760(5)
C1S Cl1 1.766(5)
C1S H1SA 0.9900
C1S H1SB 0.9900

loop_
_geom_hbond_atom_site_label_D
_geom_hbond_atom_site_label_H
_geom_hbond_atom_site_label_A
_geom_hbond_distance_DH
_geom_hbond_distance_HA
_geom_hbond_distance_DA
_geom_hbond_angle_DHA
O1 H1 Cl2 0.97 2.55 3.418(3) 148.4

loop_
_geom_torsion_atom_site_label_1
_geom_torsion_atom_site_label_2
_geom_torsion_atom_site_label_3
_geom_torsion_atom_site_label_4
_geom_torsion
C4 N1 C1 C20 -175.7(4)
Mn1 N1 C1 C20 1.3(6)
C4 N1 C1 C2 5.4(5)
Mn1 N1 C1 C2 -177.7(3)
N1 C1 C2 C3 -2.6(5)
C20 C1 C2 C3 178.5(4)
N1 C1 C2 C21 167.1(4)
C20 C1 C2 C21 -11.8(8)
C1 C2 C3 C4 -1.2(5)
C21 C2 C3 C4 -171.1(4)
C1 C2 C3 C23 175.3(4)
C21 C2 C3 C23 5.4(8)
C1 N1 C4 C5 167.2(4)
Mn1 N1 C4 C5 -9.8(7)
C1 N1 C4 C3 -6.1(5)
Mn1 N1 C4 C3 176.9(3)
C2 C3 C4 N1 4.6(5)
C23 C3 C4 N1 -172.1(4)
C2 C3 C4 C5 -168.6(4)
C23 C3 C4 C5 14.7(7)
N1 C4 C5 C6 3.3(8)
C3 C4 C5 C6 175.5(5)
C4 C5 C6 N2 7.6(8)
C4 C5 C6 C7 -171.7(4)
C9 N2 C6 C5 -179.5(4)
Mn1 N2 C6 C5 -10.9(7)
C9 N2 C6 C7 -0.2(5)
Mn1 N2 C6 C7 168.4(3)
C5 C6 C7 C8 179.9(4)
N2 C6 C7 C8 0.6(5)
C5 C6 C7 C25 0.9(7)
N2 C6 C7 C25 -178.5(4)
C6 C7 C8 C9 -0.8(5)
C25 C7 C8 C9 178.3(4)
C6 C7 C8 C27 178.2(4)
C25 C7 C8 C27 -2.8(8)
C6 N2 C9 C10 -175.6(4)
Mn1 N2 C9 C10 15.6(7)
C6 N2 C9 C8 -0.3(5)
Mn1 N2 C9 C8 -169.2(3)
C7 C8 C9 N2 0.7(5)
C27 C8 C9 N2 -178.3(4)
C7 C8 C9 C10 175.9(5)
C27 C8 C9 C10 -3.1(8)
N2 C9 C10 C11 6.7(8)
C8 C9 C10 C11 -167.8(5)
C14 N3 C11 C10 172.4(4)
Mn1 N3 C11 C10 -12.8(6)
C14 N3 C11 C12 -1.1(5)
Mn1 N3 C11 C12 173.6(3)
C9 C10 C11 N3 -8.1(8)
C9 C10 C11 C12 164.5(5)
N3 C11 C12 C13 3.0(5)
C10 C11 C12 C13 -170.4(5)
N3 C11 C12 C29 -176.4(4)
C10 C11 C12 C29 10.2(8)
C11 C12 C13 C14 -3.4(5)
C29 C12 C13 C14 175.9(4)
C11 C12 C13 C31 179.4(4)
C29 C12 C13 C31 -1.3(8)
C11 N3 C14 C15 170.9(4)
Mn1 N3 C14 C15 -3.7(6)
C11 N3 C14 C13 -1.0(5)
Mn1 N3 C14 C13 -175.7(3)
C12 C13 C14 N3 2.9(5)
C31 C13 C14 N3 -179.8(4)
C12 C13 C14 C15 -169.0(4)
C31 C13 C14 C15 8.4(7)
N3 C14 C15 C16 -5.1(7)
C13 C14 C15 C16 165.6(4)
C14 C15 C16 N4 10.9(7)
C14 C15 C16 C17 -161.1(4)
C19 N4 C16 C15 -171.9(4)
Mn1 N4 C16 C15 -7.1(7)
C19 N4 C16 C17 1.0(5)
Mn1 N4 C16 C17 165.8(3)
C15 C16 C17 C18 169.8(4)
N4 C16 C17 C18 -3.4(5)
C15 C16 C17 C33 -7.0(7)
N4 C16 C17 C33 179.9(4)
C16 C17 C18 C19 4.2(5)
C33 C17 C18 C19 -179.1(4)
C16 C17 C18 C35 178.7(4)
C33 C17 C18 C35 -4.6(8)
C16 N4 C19 C20 -169.2(4)
Mn1 N4 C19 C20 25.7(6)
C16 N4 C19 C18 1.6(5)
Mn1 N4 C19 C18 -163.5(3)
C17 C18 C19 N4 -3.7(5)
C35 C18 C19 N4 -177.8(4)
C17 C18 C19 C20 166.5(5)
C35 C18 C19 C20 -7.6(8)
N4 C19 C20 C1 8.6(7)
C18 C19 C20 C1 -160.3(5)
N4 C19 C20 C37 -167.8(4)
C18 C19 C20 C37 23.3(7)
N1 C1 C20 C19 -22.9(7)
C2 C1 C20 C19 155.9(5)
N1 C1 C20 C37 153.6(4)
C2 C1 C20 C37 -27.7(7)
C3 C2 C21 C22 98.6(5)
C1 C2 C21 C22 -69.3(6)
C2 C3 C23 C24 -89.9(6)
C4 C3 C23 C24 86.1(6)
C8 C7 C25 C26 80.3(6)
C6 C7 C25 C26 -100.8(5)
C7 C8 C27 C28 -102.0(6)
C9 C8 C27 C28 76.7(6)
C13 C12 C29 C30 99.6(6)
C11 C12 C29 C30 -81.1(6)
C12 C13 C31 C32 96.6(6)
C14 C13 C31 C32 -80.1(6)
C18 C17 C33 C34 -90.6(6)
C16 C17 C33 C34 85.5(6)
C17 C18 C35 C36 -84.6(6)
C19 C18 C35 C36 88.7(6)
C19 C20 C37 C137 100.0(5)
C1 C20 C37 C137 -76.6(6)
C104 N101 C101 C120 170.7(4)
Mn2 N101 C101 C120 -22.8(6)
C104 N101 C101 C102 -0.5(5)
Mn2 N101 C101 C102 166.0(3)
N101 C101 C102 C103 3.8(5)
C120 C101 C102 C103 -167.0(5)
N101 C101 C102 C121 176.4(4)
C120 C101 C102 C121 5.6(8)
C101 C102 C103 C104 -5.5(5)
C121 C102 C103 C104 -178.3(4)
C101 C102 C103 C123 174.4(4)
C121 C102 C103 C123 1.6(8)
C101 N101 C104 C105 168.6(4)
Mn2 N101 C104 C105 2.5(7)
C101 N101 C104 C103 -2.9(5)
Mn2 N101 C104 C103 -169.1(3)
C102 C103 C104 C105 -166.1(5)
C123 C103 C104 C105 14.0(8)
C102 C103 C104 N101 5.4(5)
C123 C103 C104 N101 -174.5(4)
N101 C104 C105 C106 -7.8(8)
C103 C104 C105 C106 162.4(5)
C109 N102 C106 C105 -169.6(4)
Mn2 N102 C106 C105 -0.7(7)
C109 N102 C106 C107 1.3(5)
Mn2 N102 C106 C107 170.2(3)
C104 C105 C106 N102 6.8(8)
C104 C105 C106 C107 -162.7(5)
N102 C106 C107 C108 -1.6(5)
C105 C106 C107 C108 169.1(5)
N102 C106 C107 C125 178.3(4)
C105 C106 C107 C125 -11.0(8)
C106 C107 C108 C109 1.2(5)
C125 C107 C108 C109 -178.7(5)
C106 C107 C108 C127 -174.6(5)
C125 C107 C108 C127 5.5(8)
C106 N102 C109 C108 -0.5(5)
Mn2 N102 C109 C108 -169.8(3)
C106 N102 C109 C110 -172.2(4)
Mn2 N102 C109 C110 18.5(6)
C107 C108 C109 N102 -0.4(5)
C127 C108 C109 N102 175.3(4)
C107 C108 C109 C110 171.3(5)
C127 C108 C109 C110 -13.0(8)
N102 C109 C110 O2 -168.9(4)
C108 C109 C110 O2 20.7(7)
N102 C109 C110 C111 18.3(7)
C108 C109 C110 C111 -152.2(5)
C114 N103 C111 C112 2.0(5)
Mn2 N103 C111 C112 -173.5(3)
C114 N103 C111 C110 179.0(4)
Mn2 N103 C111 C110 3.4(7)
O2 C110 C111 N103 157.5(4)
C109 C110 C111 N103 -29.7(7)
O2 C110 C111 C112 -26.1(7)
C109 C110 C111 C112 146.7(5)
N103 C111 C112 C113 -0.9(5)
C110 C111 C112 C113 -177.7(4)
N103 C111 C112 C129 172.8(4)
C110 C111 C112 C129 -4.0(8)
C111 C112 C113 C114 -0.6(5)
C129 C112 C113 C114 -174.3(4)
C111 C112 C113 C131 176.2(4)
C129 C112 C113 C131 2.6(8)
C111 N103 C114 C115 175.4(4)
Mn2 N103 C114 C115 -9.0(6)
C111 N103 C114 C113 -2.4(5)
Mn2 N103 C114 C113 173.2(3)
C112 C113 C114 N103 1.9(5)
C131 C113 C114 N103 -175.1(4)
C112 C113 C114 C115 -175.8(4)
C131 C113 C114 C115 7.2(7)
N103 C114 C115 C116 1.5(8)
C113 C114 C115 C116 178.9(5)
C114 C115 C116 N104 1.3(8)
C114 C115 C116 C117 -175.6(5)
C119 N104 C116 C115 -174.6(4)
Mn2 N104 C116 C115 3.8(7)
C119 N104 C116 C117 2.7(5)
Mn2 N104 C116 C117 -178.9(3)
C115 C116 C117 C118 175.3(5)
N104 C116 C117 C118 -2.0(5)
C115 C116 C117 C133 -5.5(8)
N104 C116 C117 C133 177.3(4)
C116 C117 C118 C119 0.4(5)
C133 C117 C118 C119 -178.8(5)
C116 C117 C118 C135 171.4(4)
C133 C117 C118 C135 -7.8(8)
C116 N104 C119 C120 -178.6(4)
Mn2 N104 C119 C120 3.0(6)
C116 N104 C119 C118 -2.5(5)
Mn2 N104 C119 C118 179.2(3)
C117 C118 C119 N104 1.3(5)
C135 C118 C119 N104 -169.3(4)
C117 C118 C119 C120 177.2(4)
C135 C118 C119 C120 6.7(8)
N101 C101 C120 C119 -14.1(7)
C102 C101 C120 C119 155.5(5)
N101 C101 C120 C137 163.1(4)
C102 C101 C120 C137 -27.4(7)
N104 C119 C120 C101 24.4(7)
C118 C119 C120 C101 -151.0(5)
N104 C119 C120 C137 -152.8(4)
C118 C119 C120 C137 31.9(7)
C103 C102 C121 C122 86.1(6)
C101 C102 C121 C122 -85.2(6)
C102 C103 C123 C124 -101.4(6)
C104 C103 C123 C124 78.5(6)
C108 C107 C125 C126 93.3(6)
C106 C107 C125 C126 -86.6(6)
C107 C108 C127 C128 96.3(6)
C109 C108 C127 C128 -78.7(6)
C113 C112 C129 C130 94.3(6)
C111 C112 C129 C130 -78.2(6)
C112 C113 C131 C132 -103.8(6)
C114 C113 C131 C132 72.6(6)
C118 C117 C133 C134 105.7(6)
C116 C117 C133 C134 -73.3(6)
C117 C118 C135 C136 -76.8(6)
C119 C118 C135 C136 92.2(6)
C20 C37 C137 C120 1.2(7)
C101 C120 C137 C37 -95.2(6)
C119 C120 C137 C37 82.1(6)
